data_4518241
loop_
_publ_author_name
'He, Lei'
'Liu, Yuting'
'Shi, Pingping'
'Cai, Hongling'
'Fu, Dawei'
'Ye, Qiong'

_publ_section_title
;
 Energy Harvesting and Pd(II) Sorption Based on Organic-Inorganic Hybrid
 Perovskites.
;
_journal_name_full 'ACS applied materials &amp; interfaces'
_journal_paper_doi 10.1021/acsami.0c16180
_journal_year 2020
_chemical_formula_moiety 'Br3 Cd, C3 H8 N S'
_chemical_formula_sum 'C3 H8 Br3 Cd N S'
_chemical_formula_weight 442.27
_space_group_IT_number 36
_space_group_name_Hall 'C 2c -2'
_space_group_name_H-M_alt 'C m c 21'
_symmetry_cell_setting orthorhombic
_symmetry_space_group_name_Hall 'C 2c -2'
_symmetry_space_group_name_H-M 'C m c 21'
_atom_sites_solution_hydrogens geom
_atom_sites_solution_primary direct
_atom_sites_solution_secondary difmap
_audit_creation_method SHELXL-97
_cell_angle_alpha 90.00
_cell_angle_beta 90.00
_cell_angle_gamma 90.00
_cell_formula_units_Z 4
_cell_length_a 7.7434(4)
_cell_length_b 17.9097(14)
_cell_length_c 6.8556(3)
_cell_measurement_reflns_used 823
_cell_measurement_temperature 213
_cell_measurement_theta_max 24.99
_cell_measurement_theta_min 2.87
_cell_volume 950.75(10)
_computing_structure_refinement 'SHELXL-97 (Sheldrick, 1997)'
_computing_structure_solution 'SHELXS-97 (Sheldrick, 1990)'
_diffrn_ambient_temperature 213(2)
_diffrn_measured_fraction_theta_full 0.998
_diffrn_measured_fraction_theta_max 0.998
_diffrn_measurement_device_type 'XtaLAB Synergy R, DW system, HyPix'
_diffrn_measurement_method '\w scans'
_diffrn_radiation_monochromator graphite
_diffrn_radiation_source 'fine-focus sealed tube'
_diffrn_radiation_type MoK\a
_diffrn_radiation_wavelength 0.71073
_diffrn_reflns_av_R_equivalents 0.1047
_diffrn_reflns_av_sigmaI/netI 0.1048
_diffrn_reflns_limit_h_max 9
_diffrn_reflns_limit_h_min -9
_diffrn_reflns_limit_k_max 21
_diffrn_reflns_limit_k_min -21
_diffrn_reflns_limit_l_max 8
_diffrn_reflns_limit_l_min -8
_diffrn_reflns_number 4879
_diffrn_reflns_theta_full 24.99
_diffrn_reflns_theta_max 24.99
_diffrn_reflns_theta_min 2.87
_exptl_absorpt_coefficient_mu 15.050
_exptl_absorpt_correction_T_max 0.069
_exptl_absorpt_correction_T_min 0.049
_exptl_absorpt_correction_type multi-scan
_exptl_crystal_colour colorless
_exptl_crystal_density_diffrn 3.090
_exptl_crystal_density_method 'not measured'
_exptl_crystal_description columnar
_exptl_crystal_F_000 808
_exptl_crystal_size_max 0.20
_exptl_crystal_size_mid 0.20
_exptl_crystal_size_min 0.20
_refine_diff_density_max 2.591
_refine_diff_density_min -2.962
_refine_diff_density_rms 0.586
_refine_ls_abs_structure_details 'Flack H D (1983), Acta Cryst. A39, 876-881'
_refine_ls_abs_structure_Flack 0.49(8)
_refine_ls_extinction_method none
_refine_ls_goodness_of_fit_ref 1.050
_refine_ls_hydrogen_treatment mixed
_refine_ls_matrix_type full
_refine_ls_number_parameters 56
_refine_ls_number_reflns 894
_refine_ls_number_restraints 36
_refine_ls_restrained_S_all 1.042
_refine_ls_R_factor_all 0.1006
_refine_ls_R_factor_gt 0.0946
_refine_ls_shift/su_max 0.000
_refine_ls_shift/su_mean 0.000
_refine_ls_structure_factor_coef Fsqd
_refine_ls_weighting_details 'calc w=1/[\s^2^(Fo^2^)+(0.1835P)^2^+40.5008P] where P=(Fo^2^+2Fc^2^)/3'
_refine_ls_weighting_scheme calc
_refine_ls_wR_factor_gt 0.2662
_refine_ls_wR_factor_ref 0.2760
_reflns_number_gt 823
_reflns_number_total 894
_reflns_threshold_expression >2sigma(I)
_cod_data_source_file am0c16180_si_002.cif
_cod_data_source_block crystal1-213K
_cod_depositor_comments
;
The following automatic conversions were performed:

data item '_exptl_absorpt_correction_type' value 'Multi-scan' was
changed to 'multi-scan' in accordance with the
/home/data/users/saulius/crontab/automatic-downloads/rss-feeds/ACS/lib/dictionaries/cif_core.dic
dictionary named 'cif_core.dic' version 2.4.2 last updated on
2011-04-26.

Automatic conversion script
Id: cif_fix_values 7556 2019-12-06 15:28:31Z antanas 
;
_cod_database_code 4518241

loop_
_symmetry_equiv_pos_as_xyz
'x, y, z'
'-x, -y, z+1/2'
'-x, y, z'
'x, -y, z+1/2'
'x+1/2, y+1/2, z'
'-x+1/2, -y+1/2, z+1/2'
'-x+1/2, y+1/2, z'
'x+1/2, -y+1/2, z+1/2'

loop_
_atom_site_label
_atom_site_type_symbol
_atom_site_fract_x
_atom_site_fract_y
_atom_site_fract_z
_atom_site_U_iso_or_equiv
_atom_site_adp_type
_atom_site_occupancy
_atom_site_symmetry_multiplicity
_atom_site_calc_flag
_atom_site_refinement_flags
_atom_site_disorder_assembly
_atom_site_disorder_group
C2 C 0.059(4) 0.2446(17) 0.304(4) 0.038(7) Uani 0.50 1 d PDU . .
C3 C 0.0000 0.3797(9) 0.4212(3) 0.048(6) Uani 1 2 d SDU . .
H3A H -0.1005 0.4066 0.4635 0.058 Uiso 1 1 d R . .
Cd1 Cd 0.0000 0.0004(2) 1.097(3) 0.0303(7) Uani 1 2 d S . .
Br1 Br 0.0000 0.12236(12) 0.848(4) 0.0405(8) Uani 1 2 d S . .
Br2 Br 0.2449(2) -0.05857(9) 0.849(3) 0.0382(7) Uani 1 1 d . . .
N1 N 0.0000 0.3757(12) 0.2071(3) 0.049(6) Uani 1 2 d SDU . .
H1A H 0.0939 0.3991 0.1594 0.059 Uiso 1 1 d R . .
C1 C 0.0000 0.2969(11) 0.147(5) 0.037(6) Uani 1 2 d SDU . .
H1B H -0.0965 0.2906 0.0701 0.045 Uiso 0.50 1 d PR . .
H1C H 0.0965 0.2906 0.0701 0.045 Uiso 0.50 1 d PR . .
S1 S 0.0000 0.2881(6) 0.531(3) 0.058(3) Uani 1 2 d SD . .
H2A H 0.1873 0.2435 0.2973 0.069 Uiso 0.50 1 d PR . .
H2B H 0.0175 0.1967 0.2907 0.069 Uiso 0.50 1 d PR . .

loop_
_atom_site_aniso_label
_atom_site_aniso_U_11
_atom_site_aniso_U_22
_atom_site_aniso_U_33
_atom_site_aniso_U_23
_atom_site_aniso_U_13
_atom_site_aniso_U_12
C2 0.046(10) 0.033(9) 0.035(10) 0.002(7) -0.005(6) 0.002(7)
C3 0.102(13) 0.032(10) 0.011(12) -0.008(9) 0.000 0.000
Cd1 0.0481(13) 0.0279(11) 0.0149(10) -0.0003(5) 0.000 0.000
Br1 0.080(2) 0.0196(12) 0.0216(12) 0.004(2) 0.000 0.000
Br2 0.0546(13) 0.0315(12) 0.0285(11) 0.0006(18) 0.002(3) 0.0113(7)
N1 0.086(10) 0.034(8) 0.028(11) -0.005(7) 0.000 0.000
C1 0.053(8) 0.032(8) 0.028(9) -0.001(7) 0.000 0.000
S1 0.087(8) 0.036(5) 0.051(6) 0.023(5) 0.000 0.000

loop_
_atom_type_symbol
_atom_type_description
_atom_type_scat_dispersion_real
_atom_type_scat_dispersion_imag
_atom_type_scat_source
C C 0.0033 0.0016 'International Tables Vol C Tables 4.2.6.8 and 6.1.1.4'
H H 0.0000 0.0000 'International Tables Vol C Tables 4.2.6.8 and 6.1.1.4'
Br Br -0.2901 2.4595 'International Tables Vol C Tables 4.2.6.8 and 6.1.1.4'
Cd Cd -0.8075 1.2024 'International Tables Vol C Tables 4.2.6.8 and 6.1.1.4'
N N 0.0061 0.0033 'International Tables Vol C Tables 4.2.6.8 and 6.1.1.4'
S S 0.1246 0.1234 'International Tables Vol C Tables 4.2.6.8 and 6.1.1.4'

loop_
_geom_angle_atom_site_label_1
_geom_angle_atom_site_label_2
_geom_angle_atom_site_label_3
_geom_angle
_geom_angle_site_symmetry_1
_geom_angle_site_symmetry_3
_geom_angle_publ_flag
C2 C2 C1 72.1(14) 3 . ?
C2 C2 S1 75.2(11) 3 . ?
C1 C2 S1 105.8(18) . . ?
C2 C2 H2A 177.2 3 . ?
C1 C2 H2A 106.7 . . ?
S1 C2 H2A 107.6 . . ?
C2 C2 H2B 69.4 3 . ?
C1 C2 H2B 113.9 . . ?
S1 C2 H2B 113.3 . . ?
H2A C2 H2B 109.2 . . ?
N1 C3 S1 112.0(18) . . ?
N1 C3 H3A 109.0 . . ?
S1 C3 H3A 109.3 . . ?
Br2 Cd1 Br2 86.93(14) 3 . ?
Br2 Cd1 Br1 85.57(14) 3 . ?
Br2 Cd1 Br1 85.57(14) . . ?
Br2 Cd1 Br2 179.36(18) 3 4 ?
Br2 Cd1 Br2 93.31(7) . 4 ?
Br1 Cd1 Br2 95.04(15) . 4 ?
Br2 Cd1 Br2 93.31(7) 3 2 ?
Br2 Cd1 Br2 179.36(18) . 2 ?
Br1 Cd1 Br2 95.04(15) . 2 ?
Br2 Cd1 Br2 86.43(14) 4 2 ?
Br2 Cd1 Br1 94.50(15) 3 2 ?
Br2 Cd1 Br1 94.50(15) . 2 ?
Br1 Cd1 Br1 179.9(3) . 2 ?
Br2 Cd1 Br1 84.90(13) 4 2 ?
Br2 Cd1 Br1 84.90(13) 2 2 ?
Br2 Cd1 Cd1 51.83(8) 3 2_554 ?
Br2 Cd1 Cd1 51.83(8) . 2_554 ?
Br1 Cd1 Cd1 52.27(16) . 2_554 ?
Br2 Cd1 Cd1 128.75(12) 4 2_554 ?
Br2 Cd1 Cd1 128.75(12) 2 2_554 ?
Br1 Cd1 Cd1 127.8(2) 2 2_554 ?
Br2 Cd1 Cd1 127.93(13) 3 2 ?
Br2 Cd1 Cd1 127.93(13) . 2 ?
Br1 Cd1 Cd1 128.2(2) . 2 ?
Br2 Cd1 Cd1 51.49(8) 4 2 ?
Br2 Cd1 Cd1 51.49(8) 2 2 ?
Br1 Cd1 Cd1 51.67(16) 2 2 ?
Cd1 Cd1 Cd1 179.5(3) 2_554 2 ?
Cd1 Br1 Cd1 76.06(6) . 2_554 ?
Cd1 Br2 Cd1 76.68(4) . 2_554 ?
C3 N1 C1 109(2) . . ?
C3 N1 H1A 109.9 . . ?
C1 N1 H1A 110.1 . . ?
N1 C1 C2 114(2) . . ?
N1 C1 C2 114(2) . 3 ?
C2 C1 C2 36(3) . 3 ?
N1 C1 H1B 106.1 . . ?
C2 C1 H1B 125.6 . . ?
C2 C1 H1B 94.9 3 . ?
N1 C1 H1C 106.2 . . ?
C2 C1 H1C 94.8 . . ?
C2 C1 H1C 125.6 3 . ?
H1B C1 H1C 108.3 . . ?
C2 S1 C2 30(2) . 3 ?
C2 S1 C3 91.8(13) . . ?
C2 S1 C3 91.8(13) 3 . ?

loop_
_geom_bond_atom_site_label_1
_geom_bond_atom_site_label_2
_geom_bond_distance
_geom_bond_site_symmetry_2
_geom_bond_publ_flag
C2 C2 0.92(7) 3 ?
C2 C1 1.498(5) . ?
C2 S1 1.803(10) . ?
C2 H2A 0.9918 . ?
C2 H2B 0.9212 . ?
C3 N1 1.4699(10) . ?
C3 S1 1.805(10) . ?
C3 H3A 0.9600 . ?
Cd1 Br2 2.757(3) 3 ?
Cd1 Br2 2.757(3) . ?
Cd1 Br1 2.771(6) . ?
Cd1 Br2 2.769(3) 4 ?
Cd1 Br2 2.769(3) 2 ?
Cd1 Br1 2.793(6) 2 ?
Cd1 Cd1 3.42782(15) 2_554 ?
Cd1 Cd1 3.42785(16) 2 ?
Br1 Cd1 2.793(6) 2_554 ?
Br2 Cd1 2.769(3) 2_554 ?
N1 C1 1.4700(10) . ?
N1 H1A 0.9000 . ?
C1 C2 1.498(5) 3 ?
C1 H1B 0.9216 . ?
C1 H1C 0.9218 . ?
S1 C2 1.803(10) 3 ?

loop_
_geom_torsion_atom_site_label_1
_geom_torsion_atom_site_label_2
_geom_torsion_atom_site_label_3
_geom_torsion_atom_site_label_4
_geom_torsion
_geom_torsion_site_symmetry_1
_geom_torsion_site_symmetry_2
_geom_torsion_site_symmetry_3
_geom_torsion_site_symmetry_4
_geom_torsion_publ_flag
Br2 Cd1 Br1 Cd1 -43.63(7) 3 . . 2_554 ?
Br2 Cd1 Br1 Cd1 43.63(6) . . . 2_554 ?
Br2 Cd1 Br1 Cd1 136.57(7) 4 . . 2_554 ?
Br2 Cd1 Br1 Cd1 -136.57(7) 2 . . 2_554 ?
Br1 Cd1 Br1 Cd1 180(100) 2 . . 2_554 ?
Cd1 Cd1 Br1 Cd1 180.0 2 . . 2_554 ?
Br2 Cd1 Br2 Cd1 41.83(8) 3 . . 2_554 ?
Br1 Cd1 Br2 Cd1 -43.96(11) . . . 2_554 ?
Br2 Cd1 Br2 Cd1 -138.76(18) 4 . . 2_554 ?
Br2 Cd1 Br2 Cd1 154(12) 2 . . 2_554 ?
Br1 Cd1 Br2 Cd1 136.10(16) 2 . . 2_554 ?
Cd1 Cd1 Br2 Cd1 179.4(3) 2 . . 2_554 ?
S1 C3 N1 C1 0.000(4) . . . . ?
C3 N1 C1 C2 -19.6(15) . . . . ?
C3 N1 C1 C2 19.6(15) . . . 3 ?
C2 C2 C1 N1 98.1(10) 3 . . . ?
S1 C2 C1 N1 30(2) . . . . ?
S1 C2 C1 C2 -68.3(19) . . . 3 ?
C1 C2 S1 C2 66(2) . . . 3 ?
C2 C2 S1 C3 -90.5(3) 3 . . . ?
C1 C2 S1 C3 -24(2) . . . . ?
N1 C3 S1 C2 14.8(11) . . . . ?
N1 C3 S1 C2 -14.8(11) . . . 3 ?
